data_4030331
loop_
_publ_author_name
'Vicario, Javier'
'Ortiz, Pablo'
'Ezpeleta, Jos\'e M'
'Palacios, Francisco'

_publ_section_title
;
 Asymmetric Synthesis of Functionalized Tetrasubstituted
 \a-Aminophosphonates through Enantioselective Aza-Henry Reaction of
 Phosphorylated Ketimines.
;
_journal_issue 1
_journal_name_full 'The Journal of organic chemistry'
_journal_page_first 156
_journal_paper_doi 10.1021/jo502233m
_journal_volume 80
_journal_year 2014
_chemical_formula_moiety 'C21 H29 N2 O7 P S'
_chemical_formula_sum 'C21 H29 N2 O7 P S'
_chemical_formula_weight 484.49
_chemical_name_systematic
;
Diisopropyl (1-((4-methylphenyl)sulfonamido)-2-nitro-1-phenylethyl)phosphonate
;
_space_group_IT_number 14
_space_group_name_Hall '-P 2ybc'
_space_group_name_H-M_alt 'P 1 21/c 1'
_symmetry_cell_setting monoclinic
_symmetry_space_group_name_Hall '-P 2ybc'
_symmetry_space_group_name_H-M 'P 1 21/c 1'
_atom_sites_solution_hydrogens geom
_atom_sites_solution_primary direct
_atom_sites_solution_secondary difmap
_audit_creation_method SHELXL-97
_cell_angle_alpha 90.00
_cell_angle_beta 110.4378(18)
_cell_angle_gamma 90.00
_cell_formula_units_Z 4
_cell_length_a 12.90894(19)
_cell_length_b 15.8188(2)
_cell_length_c 12.3797(2)
_cell_measurement_reflns_used 8920
_cell_measurement_temperature 100(2)
_cell_measurement_theta_max 74.2300
_cell_measurement_theta_min 3.6270
_cell_volume 2368.85(7)
_computing_cell_refinement
;
CrysAlisPro, Agilent Technologies,
Version 1.171.36.28 (release 01-02-2013 CrysAlis171 .NET)
(compiled Feb  1 2013,16:14:44)
;
_computing_data_collection
;
CrysAlisPro, Agilent Technologies,
Version 1.171.36.28 (release 01-02-2013 CrysAlis171 .NET)
(compiled Feb  1 2013,16:14:44)
;
_computing_data_reduction
;
CrysAlisPro, Agilent Technologies,
Version 1.171.36.28 (release 01-02-2013 CrysAlis171 .NET)
(compiled Feb  1 2013,16:14:44)
;
_computing_structure_refinement
;
SHELX, G.M. Sheldrick, Acta Cryst.
(2008). A64, 112-122
;
_computing_structure_solution
;
'L.J. Bourhis, O.V. Dolomanov, R.J. Gildea, J.A.K. Howard, 
      H. Puschmann, in preparation (2013)' 
;
_diffrn_ambient_temperature 99.98(11)
_diffrn_detector_area_resol_mean 10.4023
_diffrn_measured_fraction_theta_full 0.9998
_diffrn_measured_fraction_theta_max 0.9817
_diffrn_measurement_device_type 'SuperNova, Single source at offset, Atlas'
_diffrn_measurement_method '\w scans'
_diffrn_orient_matrix_UB_11 0.0650407000
_diffrn_orient_matrix_UB_12 -0.0835521000
_diffrn_orient_matrix_UB_13 0.0311288000
_diffrn_orient_matrix_UB_21 -0.0003642000
_diffrn_orient_matrix_UB_22 -0.0069340000
_diffrn_orient_matrix_UB_23 -0.1242641000
_diffrn_orient_matrix_UB_31 0.1094997000
_diffrn_orient_matrix_UB_32 0.0495334000
_diffrn_orient_matrix_UB_33 0.0349533000
_diffrn_radiation_monochromator mirror
_diffrn_radiation_type 'Cu K\a'
_diffrn_radiation_wavelength 1.5418
_diffrn_reflns_av_R_equivalents 0.0242
_diffrn_reflns_av_unetI/netI 0.0201
_diffrn_reflns_limit_h_max 15
_diffrn_reflns_limit_h_min -13
_diffrn_reflns_limit_k_max 19
_diffrn_reflns_limit_k_min -16
_diffrn_reflns_limit_l_max 15
_diffrn_reflns_limit_l_min -15
_diffrn_reflns_number 18256
_diffrn_reflns_theta_full 74.10
_diffrn_reflns_theta_max 74.10
_diffrn_reflns_theta_min 3.65
_diffrn_source 'SuperNova (Cu) X-ray Source'
_exptl_absorpt_coefficient_mu 2.234
_exptl_absorpt_correction_T_max 1.00000
_exptl_absorpt_correction_T_min 0.87905
_exptl_absorpt_correction_type multi-scan
_exptl_absorpt_process_details
;
CrysAlisPro, Agilent Technologies,
Version 1.171.36.28 (release 01-02-2013 CrysAlis171 .NET)
(compiled Feb  1 2013,16:14:44)
Empirical absorption correction using spherical harmonics,
 implemented in SCALE3 ABSPACK scaling algorithm.
;
_exptl_crystal_colour colourless
_exptl_crystal_density_diffrn 1.358
_exptl_crystal_density_method 'not measured'
_exptl_crystal_description prismatic
_exptl_crystal_F_000 1024
_refine_diff_density_max 1.306
_refine_diff_density_min -0.775
_refine_diff_density_rms 0.056
_refine_ls_extinction_method none
_refine_ls_goodness_of_fit_ref 1.186
_refine_ls_hydrogen_treatment constr
_refine_ls_matrix_type full
_refine_ls_number_parameters 294
_refine_ls_number_reflns 4739
_refine_ls_number_restraints 0
_refine_ls_restrained_S_all 1.186
_refine_ls_R_factor_all 0.0429
_refine_ls_R_factor_gt 0.0383
_refine_ls_shift/su_max 0.001
_refine_ls_shift/su_mean 0.000
_refine_ls_structure_factor_coef Fsqd
_refine_ls_weighting_details 'calc w=1/[\s^2^(Fo^2^)+(0.1000P)^2^+0.0000P] where P=(Fo^2^+2Fc^2^)/3'
_refine_ls_weighting_scheme calc
_refine_ls_wR_factor_gt 0.1340
_refine_ls_wR_factor_ref 0.1397
_reflns_number_gt 4234
_reflns_number_total 4739
_reflns_threshold_expression >2sigma(I)
_cod_data_source_file jo502233m_si_002.cif
_cod_data_source_block a2012122_po87
_cod_depositor_comments 'Adding full bibliography for 4030331.cif.'
_cod_original_cell_volume 2368.86(6)
_cod_database_code 4030331
_cell_oxdiff_length_a 12.9062(3)
_cell_oxdiff_length_b 15.8203(4)
_cell_oxdiff_length_c 12.3788(4)
_cell_oxdiff_angle_alpha 89.976(2)
_cell_oxdiff_angle_beta 110.408(3)
_cell_oxdiff_angle_gamma 89.974(2)
_cell_oxdiff_volume 2368.86(12)
_cell_oxdiff_measurement_reflns_used 8920
_reflns_odcompleteness_completeness 99.98
_reflns_odcompleteness_iscentric 1
_reflns_odcompleteness_theta 66.97

loop_
_symmetry_equiv_pos_as_xyz
'x, y, z'
'-x, y+1/2, -z+1/2'
'-x, -y, -z'
'x, -y-1/2, z-1/2'

loop_
_atom_site_label
_atom_site_type_symbol
_atom_site_fract_x
_atom_site_fract_y
_atom_site_fract_z
_atom_site_U_iso_or_equiv
_atom_site_adp_type
_atom_site_occupancy
_atom_site_symmetry_multiplicity
_atom_site_calc_flag
_atom_site_refinement_flags
P1 P 0.70799(3) 0.64952(2) 0.92941(3) 0.01738(14) Uani 1 1 d .
S2 S 1.04989(3) 0.61213(2) 1.13272(3) 0.02019(14) Uani 1 1 d .
O3 O 0.71330(9) 0.68661(8) 0.82300(10) 0.0230(3) Uani 1 1 d .
O4 O 0.61405(9) 0.68672(7) 0.96909(10) 0.0213(3) Uani 1 1 d .
O5 O 1.05048(11) 0.62118(8) 1.24823(10) 0.0265(3) Uani 1 1 d .
O6 O 1.09825(10) 0.53785(8) 1.10287(11) 0.0268(3) Uani 1 1 d .
O7 O 0.69179(9) 0.55147(7) 0.93138(10) 0.0223(3) Uani 1 1 d .
O8 O 0.84870(11) 0.48837(8) 1.16101(12) 0.0322(3) Uani 1 1 d .
N9 N 0.92332(11) 0.61465(9) 1.03871(12) 0.0188(3) Uani 1 1 d .
H9 H 0.9247 0.6265 0.9714 0.023 Uiso 1 1 d R
O10 O 0.69419(12) 0.52216(10) 1.18261(13) 0.0386(3) Uani 1 1 d .
N11 N 0.78154(13) 0.54045(10) 1.16888(13) 0.0271(3) Uani 1 1 d .
C12 C 0.86045(13) 0.75713(10) 1.07000(13) 0.0189(3) Uani 1 1 d .
C13 C 0.55660(14) 0.76618(11) 0.92190(15) 0.0237(3) Uani 1 1 d .
H13 H 0.6042 0.8021 0.8917 0.028 Uiso 1 1 calc R
C14 C 0.83348(12) 0.66202(10) 1.05941(13) 0.0183(3) Uani 1 1 d .
C15 C 0.85274(14) 0.80633(11) 1.16027(15) 0.0243(4) Uani 1 1 d .
H15 H 0.8285 0.7814 1.2171 0.029 Uiso 1 1 calc R
C16 C 1.19378(14) 0.83965(12) 1.15753(16) 0.0268(4) Uani 1 1 d .
H16 H 1.2070 0.8871 1.2076 0.032 Uiso 1 1 calc R
C17 C 0.89454(13) 0.79522(11) 0.98613(14) 0.0212(3) Uani 1 1 d .
H17 H 0.8998 0.7625 0.9239 0.025 Uiso 1 1 calc R
C18 C 1.13781(13) 0.77013(11) 1.17793(14) 0.0243(3) Uani 1 1 d .
H18 H 1.1125 0.7700 1.2414 0.029 Uiso 1 1 calc R
C19 C 1.11906(13) 0.70084(11) 1.10506(14) 0.0212(3) Uani 1 1 d .
C20 C 0.92082(15) 0.88071(12) 0.99339(16) 0.0276(4) Uani 1 1 d .
H20 H 0.9430 0.9063 0.9355 0.033 Uiso 1 1 calc R
C21 C 0.80788(14) 0.63277(11) 1.16737(14) 0.0225(3) Uani 1 1 d .
H21A H 0.8725 0.6459 1.2370 0.027 Uiso 1 1 calc R
H21B H 0.7445 0.6659 1.1719 0.027 Uiso 1 1 calc R
C22 C 1.15507(14) 0.70032(12) 1.01102(15) 0.0255(4) Uani 1 1 d .
H22 H 1.1416 0.6529 0.9609 0.031 Uiso 1 1 calc R
C23 C 0.45093(16) 0.74325(14) 0.82523(17) 0.0354(4) Uani 1 1 d .
H23A H 0.4689 0.7160 0.7629 0.053 Uiso 1 1 calc R
H23B H 0.4078 0.7946 0.7959 0.053 Uiso 1 1 calc R
H23C H 0.4076 0.7043 0.8542 0.053 Uiso 1 1 calc R
C24 C 0.88040(16) 0.89194(12) 1.16793(18) 0.0304(4) Uani 1 1 d .
H24 H 0.8756 0.9248 1.2302 0.036 Uiso 1 1 calc R
C25 C 0.53697(19) 0.81021(15) 1.02118(19) 0.0397(5) Uani 1 1 d .
H25A H 0.4856 0.7767 1.0462 0.059 Uiso 1 1 calc R
H25B H 0.5053 0.8663 0.9964 0.059 Uiso 1 1 calc R
H25C H 0.6073 0.8162 1.0854 0.059 Uiso 1 1 calc R
C26 C 0.59330(15) 0.50883(11) 0.85060(17) 0.0294(4) Uani 1 1 d .
H26 H 0.5274 0.5463 0.8356 0.035 Uiso 1 1 calc R
C27 C 0.91488(15) 0.92907(12) 1.08494(17) 0.0316(4) Uani 1 1 d .
H27 H 0.9344 0.9872 1.0905 0.038 Uiso 1 1 calc R
C28 C 1.21092(14) 0.77065(13) 0.99241(15) 0.0284(4) Uani 1 1 d .
H28 H 1.2362 0.7709 0.9289 0.034 Uiso 1 1 calc R
C29 C 1.23073(14) 0.84085(12) 1.06481(17) 0.0277(4) Uani 1 1 d .
C30 C 0.6122(2) 0.49251(14) 0.73850(18) 0.0405(5) Uani 1 1 d .
H30A H 0.6256 0.5463 0.7063 0.061 Uiso 1 1 calc R
H30B H 0.5468 0.4652 0.6837 0.061 Uiso 1 1 calc R
H30C H 0.6765 0.4555 0.7529 0.061 Uiso 1 1 calc R
C31 C 1.29289(17) 0.91693(13) 1.0461(2) 0.0367(4) Uani 1 1 d .
H31A H 1.2645 0.9680 1.0709 0.055 Uiso 1 1 calc R
H31B H 1.2828 0.9216 0.9641 0.055 Uiso 1 1 calc R
H31C H 1.3717 0.9106 1.0911 0.055 Uiso 1 1 calc R
C32 C 0.57717(17) 0.42959(13) 0.9101(2) 0.0366(4) Uani 1 1 d .
H32A H 0.6407 0.3920 0.9229 0.055 Uiso 1 1 calc R
H32B H 0.5097 0.4008 0.8617 0.055 Uiso 1 1 calc R
H32C H 0.5706 0.4443 0.9843 0.055 Uiso 1 1 calc R

loop_
_atom_site_aniso_label
_atom_site_aniso_U_11
_atom_site_aniso_U_22
_atom_site_aniso_U_33
_atom_site_aniso_U_23
_atom_site_aniso_U_13
_atom_site_aniso_U_12
P1 0.0164(2) 0.0197(2) 0.0164(2) 0.00025(14) 0.00625(16) 0.00125(13)
S2 0.0183(2) 0.0204(2) 0.0195(2) -0.00052(13) 0.00368(16) 0.00361(13)
O3 0.0213(6) 0.0309(6) 0.0172(5) 0.0008(5) 0.0074(4) -0.0014(5)
O4 0.0197(6) 0.0236(6) 0.0219(6) 0.0024(5) 0.0089(5) 0.0044(4)
O5 0.0260(6) 0.0311(7) 0.0196(6) 0.0021(5) 0.0044(5) 0.0020(5)
O6 0.0229(6) 0.0222(6) 0.0312(6) -0.0022(5) 0.0044(5) 0.0069(5)
O7 0.0203(6) 0.0203(6) 0.0239(6) -0.0009(4) 0.0048(5) 0.0009(4)
O8 0.0352(7) 0.0249(7) 0.0366(7) 0.0083(5) 0.0126(6) 0.0041(5)
N9 0.0163(6) 0.0226(7) 0.0174(6) -0.0005(5) 0.0057(5) 0.0032(5)
O10 0.0310(7) 0.0448(8) 0.0430(8) 0.0158(7) 0.0168(6) -0.0027(6)
N11 0.0260(7) 0.0311(8) 0.0235(7) 0.0085(6) 0.0077(6) 0.0002(6)
C12 0.0167(7) 0.0197(7) 0.0190(7) 0.0001(6) 0.0047(6) 0.0030(6)
C13 0.0221(8) 0.0217(8) 0.0256(8) 0.0015(6) 0.0061(6) 0.0048(6)
C14 0.0184(7) 0.0200(7) 0.0175(7) 0.0006(6) 0.0074(6) 0.0032(6)
C15 0.0237(8) 0.0274(9) 0.0225(8) -0.0033(7) 0.0089(6) 0.0022(6)
C16 0.0196(8) 0.0258(8) 0.0321(9) -0.0072(7) 0.0054(7) 0.0017(6)
C17 0.0197(7) 0.0250(8) 0.0176(7) 0.0004(6) 0.0047(6) -0.0006(6)
C18 0.0200(8) 0.0286(9) 0.0227(8) -0.0040(7) 0.0053(6) 0.0026(6)
C19 0.0166(7) 0.0239(8) 0.0208(7) -0.0030(6) 0.0038(6) 0.0030(6)
C20 0.0263(9) 0.0280(9) 0.0248(8) 0.0052(7) 0.0040(7) -0.0033(7)
C21 0.0255(8) 0.0246(8) 0.0190(7) 0.0039(6) 0.0100(6) 0.0030(6)
C22 0.0222(8) 0.0313(9) 0.0223(8) -0.0042(7) 0.0069(6) 0.0024(6)
C23 0.0293(9) 0.0359(10) 0.0316(10) 0.0014(8) -0.0010(7) 0.0086(8)
C24 0.0303(9) 0.0273(9) 0.0330(10) -0.0100(7) 0.0103(8) 0.0026(7)
C25 0.0386(11) 0.0398(11) 0.0364(10) -0.0075(9) 0.0080(8) 0.0156(9)
C26 0.0201(8) 0.0226(8) 0.0384(10) -0.0034(7) 0.0015(7) 0.0004(6)
C27 0.0287(9) 0.0212(8) 0.0386(10) -0.0026(7) 0.0039(8) -0.0007(7)
C28 0.0246(8) 0.0363(10) 0.0256(8) 0.0017(7) 0.0105(7) 0.0038(7)
C29 0.0177(7) 0.0276(9) 0.0350(9) 0.0037(7) 0.0057(7) 0.0048(6)
C30 0.0515(12) 0.0305(10) 0.0287(10) -0.0056(8) 0.0004(9) -0.0066(9)
C31 0.0322(10) 0.0298(10) 0.0511(12) 0.0032(9) 0.0185(9) 0.0006(8)
C32 0.0293(9) 0.0262(9) 0.0556(12) -0.0031(9) 0.0166(9) -0.0045(7)

loop_
_atom_type_symbol
_atom_type_description
_atom_type_scat_dispersion_real
_atom_type_scat_dispersion_imag
_atom_type_scat_source
C C 0.0181 0.0091 'International Tables Vol C Tables 4.2.6.8 and 6.1.1.4'
H H 0.0000 0.0000 'International Tables Vol C Tables 4.2.6.8 and 6.1.1.4'
N N 0.0311 0.0180 'International Tables Vol C Tables 4.2.6.8 and 6.1.1.4'
O O 0.0492 0.0322 'International Tables Vol C Tables 4.2.6.8 and 6.1.1.4'
P P 0.2955 0.4335 'International Tables Vol C Tables 4.2.6.8 and 6.1.1.4'
S S 0.3331 0.5567 'International Tables Vol C Tables 4.2.6.8 and 6.1.1.4'

loop_
_geom_angle_atom_site_label_1
_geom_angle_atom_site_label_2
_geom_angle_atom_site_label_3
_geom_angle
O3 P1 O7 117.32(7)
O3 P1 O4 114.46(7)
O7 P1 O4 104.12(6)
O3 P1 C14 115.91(7)
O7 P1 C14 99.97(7)
O4 P1 C14 102.96(6)
O5 S2 O6 119.08(8)
O5 S2 N9 111.19(7)
O6 S2 N9 104.56(7)
O5 S2 C19 106.73(8)
O6 S2 C19 107.84(8)
N9 S2 C19 106.83(7)
C13 O4 P1 122.13(10)
C26 O7 P1 121.97(11)
C14 N9 S2 122.46(11)
C14 N9 H9 109.9
S2 N9 H9 109.9
O8 N11 O10 124.10(17)
O8 N11 C21 118.94(15)
O10 N11 C21 116.90(15)
C15 C12 C17 118.95(15)
C15 C12 C14 122.46(15)
C17 C12 C14 118.59(14)
O4 C13 C25 105.98(14)
O4 C13 C23 107.43(14)
C25 C13 C23 113.19(16)
O4 C13 H13 110.0
C25 C13 H13 110.0
C23 C13 H13 110.0
N9 C14 C12 110.05(13)
N9 C14 C21 114.44(13)
C12 C14 C21 109.10(13)
N9 C14 P1 107.25(10)
C12 C14 P1 106.35(10)
C21 C14 P1 109.33(11)
C12 C15 C24 120.55(17)
C12 C15 H15 119.7
C24 C15 H15 119.7
C18 C16 C29 120.84(17)
C18 C16 H16 119.6
C29 C16 H16 119.6
C20 C17 C12 120.30(16)
C20 C17 H17 119.8
C12 C17 H17 119.8
C19 C18 C16 119.50(16)
C19 C18 H18 120.3
C16 C18 H18 120.3
C18 C19 C22 120.93(17)
C18 C19 S2 119.28(13)
C22 C19 S2 119.79(13)
C17 C20 C27 120.40(17)
C17 C20 H20 119.8
C27 C20 H20 119.8
N11 C21 C14 114.66(14)
N11 C21 H21A 108.6
C14 C21 H21A 108.6
N11 C21 H21B 108.6
C14 C21 H21B 108.6
H21A C21 H21B 107.6
C28 C22 C19 118.50(16)
C28 C22 H22 120.8
C19 C22 H22 120.8
C13 C23 H23A 109.5
C13 C23 H23B 109.5
H23A C23 H23B 109.5
C13 C23 H23C 109.5
H23A C23 H23C 109.5
H23B C23 H23C 109.5
C27 C24 C15 120.15(17)
C27 C24 H24 119.9
C15 C24 H24 119.9
C13 C25 H25A 109.5
C13 C25 H25B 109.5
H25A C25 H25B 109.5
C13 C25 H25C 109.5
H25A C25 H25C 109.5
H25B C25 H25C 109.5
O7 C26 C32 106.41(15)
O7 C26 C30 108.80(15)
C32 C26 C30 113.64(17)
O7 C26 H26 109.3
C32 C26 H26 109.3
C30 C26 H26 109.3
C24 C27 C20 119.63(17)
C24 C27 H27 120.2
C20 C27 H27 120.2
C22 C28 C29 121.42(16)
C22 C28 H28 119.3
C29 C28 H28 119.3
C16 C29 C28 118.82(18)
C16 C29 C31 119.50(18)
C28 C29 C31 121.67(18)
C26 C30 H30A 109.5
C26 C30 H30B 109.5
H30A C30 H30B 109.5
C26 C30 H30C 109.5
H30A C30 H30C 109.5
H30B C30 H30C 109.5
C29 C31 H31A 109.5
C29 C31 H31B 109.5
H31A C31 H31B 109.5
C29 C31 H31C 109.5
H31A C31 H31C 109.5
H31B C31 H31C 109.5
C26 C32 H32A 109.5
C26 C32 H32B 109.5
H32A C32 H32B 109.5
C26 C32 H32C 109.5
H32A C32 H32C 109.5
H32B C32 H32C 109.5

loop_
_geom_bond_atom_site_label_1
_geom_bond_atom_site_label_2
_geom_bond_distance
P1 O3 1.4654(12)
P1 O7 1.5663(12)
P1 O4 1.5730(11)
P1 C14 1.8528(16)
S2 O5 1.4345(13)
S2 O6 1.4380(12)
S2 N9 1.6425(14)
S2 C19 1.7599(18)
O4 C13 1.4726(19)
O7 C26 1.478(2)
O8 N11 1.224(2)
N9 C14 1.4763(19)
N9 H9 0.8600
O10 N11 1.232(2)
N11 C21 1.501(2)
C12 C15 1.394(2)
C12 C17 1.398(2)
C12 C14 1.540(2)
C13 C25 1.509(3)
C13 C23 1.511(2)
C13 H13 1.0000
C14 C21 1.555(2)
C15 C24 1.395(3)
C15 H15 0.9500
C16 C18 1.387(3)
C16 C29 1.389(3)
C16 H16 0.9500
C17 C20 1.390(2)
C17 H17 0.9500
C18 C19 1.386(2)
C18 H18 0.9500
C19 C22 1.396(2)
C20 C27 1.391(3)
C20 H20 0.9500
C21 H21A 0.9900
C21 H21B 0.9900
C22 C28 1.388(3)
C22 H22 0.9500
C23 H23A 0.9800
C23 H23B 0.9800
C23 H23C 0.9800
C24 C27 1.385(3)
C24 H24 0.9500
C25 H25A 0.9800
C25 H25B 0.9800
C25 H25C 0.9800
C26 C32 1.505(3)
C26 C30 1.513(3)
C26 H26 1.0000
C27 H27 0.9500
C28 C29 1.393(3)
C28 H28 0.9500
C29 C31 1.509(3)
C30 H30A 0.9800
C30 H30B 0.9800
C30 H30C 0.9800
C31 H31A 0.9800
C31 H31B 0.9800
C31 H31C 0.9800
C32 H32A 0.9800
C32 H32B 0.9800
C32 H32C 0.9800
